data_2234472
loop_
_publ_author_name
'Ayd\?in, \"Om\"ur'
'\,Caylak Deliba\,s, Nagihan'
'Necefo\(glu, Hacali'
'H\"okelek, Tuncer'

_publ_section_title
;
 Diaquabis(2-iodobenzoato-\k<i>O</i>)bis(nicotinamide-\k<i>N</i>^1^)cobalt(II)
;
_journal_coeditor_code XU5493
_journal_issue 4
_journal_name_full 'Acta Crystallographica Section E'
_journal_page_first m521
_journal_page_last m522
_journal_paper_doi 10.1107/S160053681201330X
_journal_volume 68
_journal_year 2012
_chemical_formula_iupac '[Co (C7 H4 I O2)2 (C6 H6 N2 O)2 (H2 O)2]'
_chemical_formula_moiety 'C26 H24 Co I2 N4 O8'
_chemical_formula_sum 'C26 H24 Co I2 N4 O8'
_chemical_formula_weight 833.22
_chemical_name_systematic
;
Diaquabis(2-iodobenzoato-\k<i>O</i>)bis(nicotinamide-\k<i>N</i>^1^)cobalt(II)
;
_space_group_IT_number 14
_symmetry_cell_setting monoclinic
_symmetry_space_group_name_Hall '-P 2ybc'
_symmetry_space_group_name_H-M 'P 1 21/c 1'
_atom_sites_solution_hydrogens geom
_atom_sites_solution_primary direct
_atom_sites_solution_secondary difmap
_audit_creation_method SHELXL-97
_cell_angle_alpha 90.00
_cell_angle_beta 108.642(3)
_cell_angle_gamma 90.00
_cell_formula_units_Z 2
_cell_length_a 7.9475(2)
_cell_length_b 19.7551(4)
_cell_length_c 9.7070(3)
_cell_measurement_reflns_used 8593
_cell_measurement_temperature 100(2)
_cell_measurement_theta_max 28.52
_cell_measurement_theta_min 2.44
_cell_volume 1444.08(7)
_computing_cell_refinement 'SAINT (Bruker, 2007)'
_computing_data_collection 'APEX2 (Bruker, 2007)'
_computing_data_reduction 'SAINT (Bruker, 2007)'
_computing_molecular_graphics 'ORTEP-3 for Windows (Farrugia, 1997)'
_computing_publication_material 'WinGX (Farrugia, 1999) and PLATON (Spek, 2009)'
_computing_structure_refinement 'SHELXL97 (Sheldrick, 2008)'
_computing_structure_solution 'SHELXS97 (Sheldrick, 2008)'
_diffrn_ambient_temperature 100(2)
_diffrn_measured_fraction_theta_full 0.985
_diffrn_measured_fraction_theta_max 0.985
_diffrn_measurement_device_type 'Bruker Kappa APEXII CCD area-detector'
_diffrn_measurement_method '\f and \w scans'
_diffrn_radiation_monochromator graphite
_diffrn_radiation_source 'fine-focus sealed tube'
_diffrn_radiation_type MoK\a
_diffrn_radiation_wavelength 0.71073
_diffrn_reflns_av_R_equivalents 0.0304
_diffrn_reflns_av_sigmaI/netI 0.0299
_diffrn_reflns_limit_h_max 9
_diffrn_reflns_limit_h_min -10
_diffrn_reflns_limit_k_max 26
_diffrn_reflns_limit_k_min -23
_diffrn_reflns_limit_l_max 13
_diffrn_reflns_limit_l_min -12
_diffrn_reflns_number 12419
_diffrn_reflns_theta_full 28.52
_diffrn_reflns_theta_max 28.52
_diffrn_reflns_theta_min 2.06
_exptl_absorpt_coefficient_mu 2.787
_exptl_absorpt_correction_T_max 0.623
_exptl_absorpt_correction_T_min 0.484
_exptl_absorpt_correction_type multi-scan
_exptl_absorpt_process_details '(SADABS; Bruker, 2005)'
_exptl_crystal_colour pink
_exptl_crystal_density_diffrn 1.916
_exptl_crystal_density_method 'not measured'
_exptl_crystal_description block
_exptl_crystal_F_000 810
_exptl_crystal_size_max 0.35
_exptl_crystal_size_mid 0.22
_exptl_crystal_size_min 0.17
_refine_diff_density_max 2.604
_refine_diff_density_min -2.034
_refine_ls_extinction_method none
_refine_ls_goodness_of_fit_ref 1.159
_refine_ls_hydrogen_treatment mixed
_refine_ls_matrix_type full
_refine_ls_number_parameters 203
_refine_ls_number_reflns 3618
_refine_ls_number_restraints 6
_refine_ls_restrained_S_all 1.195
_refine_ls_R_factor_all 0.0499
_refine_ls_R_factor_gt 0.0463
_refine_ls_shift/su_max 0.000
_refine_ls_shift/su_mean 0.000
_refine_ls_structure_factor_coef Fsqd
_refine_ls_weighting_details 'calc w=1/[\s^2^(Fo^2^)+(0.0244P)^2^+14.5190P] where P=(Fo^2^+2Fc^2^)/3'
_refine_ls_weighting_scheme calc
_refine_ls_wR_factor_gt 0.1088
_refine_ls_wR_factor_ref 0.1103
_reflns_number_gt 3378
_reflns_number_total 3618
_reflns_threshold_expression I>2\s(I)
_cod_data_source_file xu5493.cif
_cod_data_source_block I
_cod_original_cell_volume 1444.07(7)
_cod_original_sg_symbol_H-M 'P 21/c'
_cod_database_code 2234472
_cod_database_fobs_code 2234472

loop_
_symmetry_equiv_pos_as_xyz
'x, y, z'
'-x, y+1/2, -z+1/2'
'-x, -y, -z'
'x, -y-1/2, z-1/2'

loop_
_atom_site_type_symbol
_atom_site_label
_atom_site_fract_x
_atom_site_fract_y
_atom_site_fract_z
_atom_site_U_iso_or_equiv
_atom_site_adp_type
_atom_site_calc_flag
_atom_site_refinement_flags
_atom_site_occupancy
_atom_site_symmetry_multiplicity
I I1 0.12711(5) 0.234042(17) 0.36675(4) 0.01979(11) Uani d . 1 1
Co Co1 0.0000 0.5000 0.0000 0.00988(19) Uani d S 1 2
O O1 0.1064(5) 0.37344(19) 0.2233(4) 0.0159(7) Uani d . 1 1
O O2 -0.1200(5) 0.41184(18) 0.0387(4) 0.0133(7) Uani d . 1 1
O O3 0.4451(5) 0.4942(2) -0.3249(4) 0.0209(8) Uani d . 1 1
O O4 0.2604(5) 0.45921(18) 0.0942(4) 0.0143(7) Uani d D 1 1
H H41 0.340(7) 0.482(3) 0.158(5) 0.03(2) Uiso d D 1 1
H H42 0.232(9) 0.426(2) 0.140(6) 0.023(17) Uiso d D 1 1
N N1 0.0033(6) 0.4599(2) -0.2032(4) 0.0123(8) Uani d . 1 1
N N2 0.3548(6) 0.4252(3) -0.5189(5) 0.0189(9) Uani d D 1 1
H H21 0.277(7) 0.401(3) -0.582(6) 0.022(17) Uiso d D 1 1
H H22 0.443(7) 0.439(4) -0.544(8) 0.03(2) Uiso d D 1 1
C C1 -0.0541(7) 0.3739(2) 0.1473(5) 0.0123(9) Uani d . 1 1
C C2 -0.1818(6) 0.3282(2) 0.1896(5) 0.0120(9) Uani d . 1 1
C C3 -0.1334(7) 0.2707(3) 0.2769(5) 0.0137(9) Uani d . 1 1
C C4 -0.2597(7) 0.2321(3) 0.3134(6) 0.0179(10) Uani d . 1 1
H H4 -0.2259 0.1933 0.3696 0.022 Uiso calc R 1 1
C C5 -0.4357(8) 0.2521(3) 0.2652(6) 0.0224(11) Uani d . 1 1
H H5 -0.5203 0.2264 0.2893 0.027 Uiso calc R 1 1
C C6 -0.4873(7) 0.3098(3) 0.1819(6) 0.0196(10) Uani d . 1 1
H H6 -0.6053 0.3237 0.1519 0.024 Uiso calc R 1 1
C C7 -0.3609(7) 0.3466(3) 0.1436(5) 0.0154(10) Uani d . 1 1
H H7 -0.3963 0.3848 0.0855 0.019 Uiso calc R 1 1
C C8 0.1496(7) 0.4667(2) -0.2414(5) 0.0133(9) Uani d . 1 1
H H8 0.2449 0.4905 -0.1795 0.016 Uiso calc R 1 1
C C9 0.1669(7) 0.4400(2) -0.3686(5) 0.0125(9) Uani d . 1 1
C C10 0.0245(7) 0.4041(3) -0.4594(5) 0.0149(9) Uani d . 1 1
H H10 0.0312 0.3854 -0.5454 0.018 Uiso calc R 1 1
C C11 -0.1281(7) 0.3965(3) -0.4207(5) 0.0164(10) Uani d . 1 1
H H11 -0.2246 0.3722 -0.4797 0.020 Uiso calc R 1 1
C C12 -0.1345(7) 0.4255(3) -0.2930(5) 0.0157(10) Uani d . 1 1
H H12 -0.2378 0.4211 -0.2682 0.019 Uiso calc R 1 1
C C13 0.3344(7) 0.4547(3) -0.4023(5) 0.0143(9) Uani d . 1 1

loop_
_atom_site_aniso_label
_atom_site_aniso_U_11
_atom_site_aniso_U_22
_atom_site_aniso_U_33
_atom_site_aniso_U_12
_atom_site_aniso_U_13
_atom_site_aniso_U_23
I1 0.01340(17) 0.01704(18) 0.02576(18) 0.00204(12) 0.00180(13) 0.00652(13)
Co1 0.0102(4) 0.0108(4) 0.0076(4) -0.0005(3) 0.0014(3) -0.0001(3)
O1 0.0127(17) 0.0198(18) 0.0117(15) -0.0025(14) -0.0011(13) 0.0023(13)
O2 0.0149(17) 0.0130(17) 0.0096(15) -0.0024(13) 0.0005(13) -0.0001(12)
O3 0.0160(19) 0.032(2) 0.0151(17) -0.0088(16) 0.0054(15) -0.0074(15)
O4 0.0125(17) 0.0159(18) 0.0128(15) -0.0008(13) 0.0016(13) 0.0008(13)
N1 0.014(2) 0.013(2) 0.0095(17) 0.0006(15) 0.0024(15) 0.0000(14)
N2 0.015(2) 0.028(3) 0.016(2) -0.0072(18) 0.0081(18) -0.0081(18)
C1 0.015(2) 0.010(2) 0.010(2) -0.0014(18) 0.0032(18) -0.0025(16)
C2 0.011(2) 0.014(2) 0.010(2) -0.0026(17) 0.0020(17) -0.0017(16)
C3 0.013(2) 0.016(2) 0.010(2) 0.0013(18) 0.0017(18) -0.0011(17)
C4 0.019(3) 0.015(2) 0.020(2) 0.001(2) 0.007(2) 0.0013(19)
C5 0.016(3) 0.026(3) 0.029(3) -0.004(2) 0.012(2) 0.001(2)
C6 0.014(2) 0.020(3) 0.025(3) 0.000(2) 0.007(2) -0.003(2)
C7 0.012(2) 0.015(2) 0.016(2) -0.0004(18) -0.0005(19) 0.0002(18)
C8 0.014(2) 0.011(2) 0.011(2) -0.0011(18) -0.0003(18) 0.0004(16)
C9 0.013(2) 0.013(2) 0.010(2) 0.0000(18) 0.0023(18) -0.0010(17)
C10 0.014(2) 0.018(2) 0.012(2) -0.0004(19) 0.0029(18) -0.0030(18)
C11 0.013(2) 0.018(2) 0.016(2) -0.0031(19) 0.0017(19) -0.0048(18)
C12 0.015(2) 0.017(2) 0.015(2) -0.0002(19) 0.0038(19) -0.0005(18)
C13 0.013(2) 0.017(2) 0.011(2) -0.0014(18) 0.0018(18) 0.0002(17)

loop_
_atom_type_symbol
_atom_type_description
_atom_type_scat_dispersion_real
_atom_type_scat_dispersion_imag
_atom_type_scat_source
C C 0.0030 0.0020 'International Tables Vol C Tables 4.2.6.8 and 6.1.1.4'
H H 0.0000 0.0000 'International Tables Vol C Tables 4.2.6.8 and 6.1.1.4'
Co Co 0.3490 0.9720 'International Tables Vol C Tables 4.2.6.8 and 6.1.1.4'
I I -0.4740 1.8120 'International Tables Vol C Tables 4.2.6.8 and 6.1.1.4'
N N 0.0060 0.0030 'International Tables Vol C Tables 4.2.6.8 and 6.1.1.4'
O O 0.0110 0.0060 'International Tables Vol C Tables 4.2.6.8 and 6.1.1.4'

loop_
_geom_angle_atom_site_label_1
_geom_angle_atom_site_label_2
_geom_angle_atom_site_label_3
_geom_angle_site_symmetry_1
_geom_angle_site_symmetry_3
_geom_angle
O2 Co1 O2 3_565 . 180.0
O2 Co1 N1 . . 89.86(14)
O2 Co1 N1 3_565 . 90.14(14)
O2 Co1 N1 . 3_565 90.14(14)
O2 Co1 N1 3_565 3_565 89.86(14)
N1 Co1 N1 3_565 . 180.0
O2 Co1 O4 . . 92.53(14)
O2 Co1 O4 3_565 . 87.47(14)
O2 Co1 O4 . 3_565 87.47(14)
O2 Co1 O4 3_565 3_565 92.53(14)
O4 Co1 O4 3_565 . 180.00(18)
N1 Co1 O4 . . 87.66(15)
N1 Co1 O4 3_565 . 92.34(15)
N1 Co1 O4 . 3_565 92.34(15)
N1 Co1 O4 3_565 3_565 87.66(15)
C1 O2 Co1 . . 123.9(3)
Co1 O4 H41 . . 120(5)
Co1 O4 H42 . . 98(5)
H42 O4 H41 . . 106(4)
C8 N1 Co1 . . 119.2(3)
C8 N1 C12 . . 118.2(4)
C12 N1 Co1 . . 122.6(3)
C13 N2 H21 . . 126(5)
C13 N2 H22 . . 116(5)
H21 N2 H22 . . 116(7)
O1 C1 O2 . . 124.6(5)
O1 C1 C2 . . 118.8(4)
O2 C1 C2 . . 116.5(4)
C3 C2 C1 . . 125.0(4)
C3 C2 C7 . . 117.4(5)
C7 C2 C1 . . 117.5(4)
C2 C3 I1 . . 125.1(4)
C4 C3 I1 . . 113.6(4)
C4 C3 C2 . . 121.3(5)
C3 C4 H4 . . 120.3
C5 C4 C3 . . 119.4(5)
C5 C4 H4 . . 120.3
C4 C5 H5 . . 119.6
C6 C5 C4 . . 120.8(5)
C6 C5 H5 . . 119.6
C5 C6 C7 . . 119.0(5)
C5 C6 H6 . . 120.5
C7 C6 H6 . . 120.5
C2 C7 H7 . . 119.0
C6 C7 C2 . . 122.1(5)
C6 C7 H7 . . 119.0
N1 C8 C9 . . 123.4(5)
N1 C8 H8 . . 118.3
C9 C8 H8 . . 118.3
C8 C9 C13 . . 117.9(4)
C10 C9 C8 . . 117.8(5)
C10 C9 C13 . . 124.2(4)
C9 C10 C11 . . 119.3(5)
C9 C10 H10 . . 120.3
C11 C10 H10 . . 120.3
C10 C11 H11 . . 120.5
C12 C11 C10 . . 118.9(5)
C12 C11 H11 . . 120.5
N1 C12 C11 . . 122.3(5)
N1 C12 H12 . . 118.8
C11 C12 H12 . . 118.8
O3 C13 N2 . . 122.6(5)
O3 C13 C9 . . 120.0(4)
N2 C13 C9 . . 117.4(4)

loop_
_geom_bond_atom_site_label_1
_geom_bond_atom_site_label_2
_geom_bond_site_symmetry_2
_geom_bond_distance
I1 C3 . 2.102(5)
Co1 O2 . 2.077(3)
Co1 O2 3_565 2.077(3)
Co1 O4 . 2.135(4)
Co1 O4 3_565 2.135(4)
Co1 N1 . 2.134(4)
Co1 N1 3_565 2.134(4)
O1 C1 . 1.253(6)
O2 C1 . 1.263(6)
O3 C13 . 1.235(6)
O4 H41 . 0.855(18)
O4 H42 . 0.86(2)
N1 C8 . 1.335(7)
N1 C12 . 1.345(6)
N2 C13 . 1.328(6)
N2 H21 . 0.86(2)
N2 H22 . 0.86(2)
C2 C1 . 1.510(7)
C2 C3 . 1.396(7)
C2 C7 . 1.397(7)
C3 C4 . 1.393(7)
C4 H4 . 0.9300
C5 C4 . 1.383(8)
C5 C6 . 1.383(8)
C5 H5 . 0.9300
C6 H6 . 0.9300
C7 C6 . 1.384(7)
C7 H7 . 0.9300
C8 C9 . 1.390(6)
C8 H8 . 0.9300
C9 C13 . 1.497(7)
C10 C9 . 1.386(7)
C10 C11 . 1.389(7)
C10 H10 . 0.9300
C11 C12 . 1.381(7)
C11 H11 . 0.9300
C12 H12 . 0.9300

loop_
_geom_hbond_atom_site_label_D
_geom_hbond_atom_site_label_H
_geom_hbond_atom_site_label_A
_geom_hbond_site_symmetry_A
_geom_hbond_distance_DH
_geom_hbond_distance_HA
_geom_hbond_distance_DA
_geom_hbond_angle_DHA
_geom_hbond_publ_flag
N2 H21 O1 1_554 0.86(6) 2.02(6) 2.837(6) 158(5) yes
N2 H22 O3 3_664 0.86(6) 2.21(7) 2.984(7) 151(7) yes
O4 H41 O3 3_665 0.86(5) 2.00(5) 2.827(5) 162(5) yes
O4 H42 O1 . 0.86(5) 1.80(6) 2.631(5) 161(7) yes
C10 H10 O1 1_554 0.93 2.51 3.400(6) 160 yes

loop_
_geom_torsion_atom_site_label_1
_geom_torsion_atom_site_label_2
_geom_torsion_atom_site_label_3
_geom_torsion_atom_site_label_4
_geom_torsion_site_symmetry_1
_geom_torsion
N1 Co1 O2 C1 . 121.0(4)
N1 Co1 O2 C1 3_565 -59.0(4)
O4 Co1 O2 C1 . 33.4(4)
O4 Co1 O2 C1 3_565 -146.6(4)
O2 Co1 N1 C8 . -135.9(4)
O2 Co1 N1 C8 3_565 44.1(4)
O2 Co1 N1 C12 . 41.5(4)
O2 Co1 N1 C12 3_565 -138.5(4)
O4 Co1 N1 C8 . -43.3(4)
O4 Co1 N1 C8 3_565 136.7(4)
O4 Co1 N1 C12 . 134.1(4)
O4 Co1 N1 C12 3_565 -45.9(4)
Co1 O2 C1 O1 . -19.5(7)
Co1 O2 C1 C2 . 158.0(3)
Co1 N1 C8 C9 . 177.4(4)
C12 N1 C8 C9 . -0.2(7)
Co1 N1 C12 C11 . -176.4(4)
C8 N1 C12 C11 . 1.1(7)
C3 C2 C1 O1 . -21.1(7)
C3 C2 C1 O2 . 161.2(5)
C7 C2 C1 O1 . 155.8(5)
C7 C2 C1 O2 . -21.9(6)
C1 C2 C3 I1 . -0.8(7)
C1 C2 C3 C4 . 178.6(5)
C7 C2 C3 I1 . -177.7(3)
C7 C2 C3 C4 . 1.7(7)
C1 C2 C7 C6 . -177.2(5)
C3 C2 C7 C6 . -0.1(7)
I1 C3 C4 C5 . 177.8(4)
C2 C3 C4 C5 . -1.6(8)
C6 C5 C4 C3 . -0.1(8)
C4 C5 C6 C7 . 1.7(8)
C2 C7 C6 C5 . -1.6(8)
N1 C8 C9 C10 . -0.4(7)
N1 C8 C9 C13 . 176.6(4)
C8 C9 C13 O3 . -6.2(7)
C8 C9 C13 N2 . 175.6(5)
C10 C9 C13 O3 . 170.7(5)
C10 C9 C13 N2 . -7.6(8)
C11 C10 C9 C8 . 0.2(7)
C11 C10 C9 C13 . -176.7(5)
C9 C10 C11 C12 . 0.6(8)
C10 C11 C12 N1 . -1.3(8)
